data_7038823
loop_
_publ_author_name
'K\"ugler, Merle'
'Scholz, Julius'
'Kronz, Andreas'
'Siewert, Inke'

_publ_section_title
;
 Copper complexes as catalyst precursors in the electrochemical hydrogen
 evolution reaction.
;
_journal_issue 16
_journal_name_full 'Dalton transactions (Cambridge, England : 2003)'
_journal_page_first 6974
_journal_page_last 6982
_journal_paper_doi 10.1039/c6dt00082g
_journal_volume 45
_journal_year 2016
_chemical_absolute_configuration ad
_chemical_formula_moiety 'C45 H38 Cu2 N6 O5'
_chemical_formula_sum 'C45 H38 Cu2 N6 O5'
_chemical_formula_weight 869.89
_space_group_crystal_system orthorhombic
_space_group_IT_number 19
_space_group_name_Hall 'P 2ac 2ab'
_space_group_name_H-M_alt 'P 21 21 21'
_symmetry_space_group_name_Hall 'P 2ac 2ab'
_symmetry_space_group_name_H-M 'P 21 21 21'
_atom_sites_solution_hydrogens mixed
_audit_creation_method SHELXL-2014/7
_audit_update_record
;
2015-12-16 deposited with the CCDC.
2016-03-03 downloaded from the CCDC.
;
_cell_angle_alpha 90
_cell_angle_beta 90
_cell_angle_gamma 90
_cell_formula_units_Z 4
_cell_length_a 15.2115(3)
_cell_length_b 16.7551(4)
_cell_length_c 19.9050(4)
_cell_measurement_reflns_used 59629
_cell_measurement_temperature 133(2)
_cell_measurement_theta_max 25.679
_cell_measurement_theta_min 1.589
_cell_volume 5073.19(19)
_computing_cell_refinement 'X-AREA (Stoe & Cie, 2002)'
_computing_data_collection 'X-AREA (Stoe & Cie, 2002)'
_computing_data_reduction 'X-AREA (Stoe & Cie, 2002)'
_computing_molecular_graphics 'DIAMOND (Brandenburg, 2012)'
_computing_publication_material 'SHELXL-2014 (Sheldrick, 2014)'
_computing_structure_refinement 'SHELXL-2014/7 (Sheldrick, 2014)'
_computing_structure_solution 'SHELXS-2014 (Sheldrick, 2014)'
_diffrn_ambient_temperature 133(2)
_diffrn_measured_fraction_theta_full 1.000
_diffrn_measured_fraction_theta_max 0.995
_diffrn_measurement_device_type 'Stoe IPDS II'
_diffrn_measurement_method \w
_diffrn_radiation_type MoK\a
_diffrn_radiation_wavelength 0.71073
_diffrn_reflns_av_R_equivalents 0.0831
_diffrn_reflns_av_unetI/netI 0.0438
_diffrn_reflns_Laue_measured_fraction_full 1.000
_diffrn_reflns_Laue_measured_fraction_max 0.995
_diffrn_reflns_limit_h_max 18
_diffrn_reflns_limit_h_min -18
_diffrn_reflns_limit_k_max 20
_diffrn_reflns_limit_k_min -20
_diffrn_reflns_limit_l_max 23
_diffrn_reflns_limit_l_min -24
_diffrn_reflns_number 59629
_diffrn_reflns_point_group_measured_fraction_full 1.000
_diffrn_reflns_point_group_measured_fraction_max 0.994
_diffrn_reflns_theta_full 25.242
_diffrn_reflns_theta_max 25.679
_diffrn_reflns_theta_min 1.589
_diffrn_source 'fine-focus sealed tube'
_exptl_absorpt_coefficient_mu 0.882
_exptl_absorpt_correction_T_max 0.9033
_exptl_absorpt_correction_T_min 0.6961
_exptl_absorpt_correction_type numerical
_exptl_absorpt_process_details 'X-RED (Stoe & Cie, 2002)'
_exptl_crystal_colour blue
_exptl_crystal_density_diffrn 1.139
_exptl_crystal_description block
_exptl_crystal_F_000 1792
_exptl_crystal_size_max 0.500
_exptl_crystal_size_mid 0.200
_exptl_crystal_size_min 0.160
_platon_squeeze_details
;
TITL mk340     P 21 21 21   R = 0.07
CELL   15.2115   16.7551   19.9050     90.00     90.00     90.00
SPGR P212121
C101 0.110 0.735 0.033 !       2.55 eA-3
C102 0.505 0.823 0.934 !       2.44 eA-3
C103 0.815 0.232 0.427 !       2.43 eA-3
C104 0.014 0.708 0.933 !       2.41 eA-3
C105 0.782 0.298 0.426 !       2.41 eA-3
C106 0.342 0.169 0.360 !       2.30 eA-3
C107 0.602 0.658 0.079 !       2.19 eA-3
C108 0.150 0.997 0.420 !       2.19 eA-3
C109 0.559 0.837 0.985 !       2.07 eA-3
C110 0.736 0.422 0.611 !       2.06 eA-3
C111 0.677 0.458 0.565 !       1.93 eA-3
C112 0.972 0.664 0.184 !       1.83 eA-3
C113 0.530 0.863 0.879 !       1.78 eA-3
C114 0.269 0.157 0.388 !       1.70 eA-3
C115 0.097 0.718 0.096 !       1.37 eA-3
C116 0.405 0.883 0.910 !       1.37 eA-3
C117 0.076 0.695 0.988 !       1.23 eA-3
C118 0.968 0.599 0.146 !       1.21 eA-3
C119 0.306 0.175 0.449 !       0.91 eA-3
C120 0.391 0.941 0.963 !       0.87 eA-3
C121 0.748 0.371 0.514 !       0.68 eA-3
Q122 0.232 0.205 0.254 !       0.66 eA-3
C123 0.626 0.731 0.150 !       0.62 eA-3
Q124 0.675 1.000 0.026 !       0.56 eA-3
C125 0.720 0.300 0.350 !       0.54 eA-3
C126 0.988 0.763 0.930 !       0.52 eA-3
;
_refine_diff_density_max 0.362
_refine_diff_density_min -0.294
_refine_diff_density_rms 0.049
_refine_ls_abs_structure_details
;
 Flack x determined using 3380 quotients [(I+)-(I-)]/[(I+)+(I-)]
 (Parsons, Flack and Wagner, Acta Cryst. B69 (2013) 249-259).
;
_refine_ls_abs_structure_Flack 0.013(5)
_refine_ls_extinction_method none
_refine_ls_goodness_of_fit_ref 0.987
_refine_ls_hydrogen_treatment mixed
_refine_ls_matrix_type full
_refine_ls_number_parameters 528
_refine_ls_number_reflns 9580
_refine_ls_number_restraints 3
_refine_ls_restrained_S_all 0.988
_refine_ls_R_factor_all 0.0410
_refine_ls_R_factor_gt 0.0358
_refine_ls_shift/su_max 0.001
_refine_ls_shift/su_mean 0.000
_refine_ls_structure_factor_coef Fsqd
_refine_ls_weighting_details 'w=1/[\s^2^(Fo^2^)+(0.0534P)^2^] where P=(Fo^2^+2Fc^2^)/3'
_refine_ls_weighting_scheme calc
_refine_ls_wR_factor_gt 0.0835
_refine_ls_wR_factor_ref 0.0853
_reflns_Friedel_coverage 0.808
_reflns_Friedel_fraction_full 1.000
_reflns_Friedel_fraction_max 0.992
_reflns_number_gt 8583
_reflns_number_total 9580
_reflns_threshold_expression 'I > 2\s(I)'
_cod_data_source_file c6dt00082g2.cif
_cod_data_source_block mk340_sq
_cod_depositor_comments 'Adding full bibliography for 7038820--7038823.cif.'
_cod_database_code 7038823
_shelx_shelxl_version_number 2014/7
_shelx_space_group_comment
;
The symmetry employed for this shelxl refinement is uniquely defined
by the following loop, which should always be used as a source of
symmetry information in preference to the above space-group names.
They are only intended as comments.
;
_shelx_estimated_absorpt_t_min 0.667
_shelx_estimated_absorpt_t_max 0.872
_platon_squeeze_void_probe_radius 1.20

loop_
_space_group_symop_operation_xyz
'x, y, z'
'-x+1/2, -y, z+1/2'
'-x, y+1/2, -z+1/2'
'x+1/2, -y+1/2, -z'

loop_
_atom_site_label
_atom_site_type_symbol
_atom_site_fract_x
_atom_site_fract_y
_atom_site_fract_z
_atom_site_U_iso_or_equiv
_atom_site_adp_type
_atom_site_occupancy
_atom_site_site_symmetry_order
_atom_site_calc_flag
_atom_site_refinement_flags_posn
_atom_site_refinement_flags_adp
_atom_site_refinement_flags_occupancy
_atom_site_disorder_assembly
_atom_site_disorder_group
Cu1 Cu 0.31430(3) 0.53965(3) 0.48460(2) 0.03417(12) Uani 1 1 d . . . . .
Cu2 Cu 0.32539(3) 0.53227(3) 0.65169(2) 0.03651(12) Uani 1 1 d . . . . .
N1 N 0.22641(18) 0.4591(2) 0.46486(15) 0.0320(6) Uani 1 1 d . . . . .
N2 N 0.3673(2) 0.4955(2) 0.39954(16) 0.0363(7) Uani 1 1 d . . . . .
N3 N 0.3426(2) 0.4097(2) 0.31321(16) 0.0401(8) Uani 1 1 d . . . . .
N4 N 0.23660(19) 0.4550(2) 0.67605(15) 0.0341(7) Uani 1 1 d . . . . .
N5 N 0.3796(2) 0.4921(2) 0.73618(16) 0.0408(8) Uani 1 1 d . . . . .
N6 N 0.3631(2) 0.4069(2) 0.82368(16) 0.0388(8) Uani 1 1 d . . . . .
O1 O 0.25191(14) 0.53927(14) 0.57053(13) 0.0326(5) Uani 1 1 d . . . . .
O2 O 0.4035(2) 0.6154(2) 0.51153(15) 0.0618(9) Uani 1 1 d . . . . .
O3 O 0.4262(2) 0.5882(3) 0.61781(17) 0.0768(13) Uani 1 1 d . . . . .
O4 O 0.2428(2) 0.64002(16) 0.42843(17) 0.0472(7) Uani 1 1 d D . . . .
O5 O 0.2714(2) 0.63774(18) 0.71017(16) 0.0514(8) Uani 1 1 d D . . . .
C1 C 0.1701(2) 0.4975(2) 0.57226(19) 0.0327(7) Uani 1 1 d . . . . .
C2 C 0.0945(2) 0.5580(2) 0.5724(2) 0.0422(9) Uani 1 1 d . . . . .
H2A H 0.0983 0.5912 0.6128 0.063 Uiso 1 1 calc R U . . .
H2B H 0.0383 0.5295 0.5720 0.063 Uiso 1 1 calc R U . . .
H2C H 0.0987 0.5919 0.5324 0.063 Uiso 1 1 calc R U . . .
C3 C 0.1626(2) 0.4463(2) 0.50901(18) 0.0335(8) Uani 1 1 d . . . . .
C4 C 0.0960(3) 0.3924(3) 0.4919(2) 0.0428(9) Uani 1 1 d . . . . .
H4A H 0.0488 0.3825 0.5219 0.051 Uiso 1 1 calc R U . . .
C5 C 0.0998(3) 0.3538(3) 0.4309(3) 0.0493(10) Uani 1 1 d . . . . .
H5A H 0.0552 0.3165 0.4194 0.059 Uiso 1 1 calc R U . . .
C6 C 0.1667(3) 0.3681(2) 0.3863(2) 0.0415(9) Uani 1 1 d . . . . .
H6 H 0.1685 0.3421 0.3440 0.050 Uiso 1 1 calc R U . . .
C7 C 0.2319(2) 0.4219(2) 0.40496(19) 0.0334(8) Uani 1 1 d . . . . .
C8 C 0.3119(3) 0.4425(2) 0.36949(18) 0.0361(8) Uani 1 1 d . . . . .
C9 C 0.4404(3) 0.4946(3) 0.3590(2) 0.0419(9) Uani 1 1 d . . . . .
C10 C 0.4251(3) 0.4416(3) 0.3068(2) 0.0425(10) Uani 1 1 d . . . . .
C11 C 0.5205(2) 0.5401(3) 0.3756(2) 0.0461(9) Uani 1 1 d . . . . .
C12 C 0.6041(3) 0.5024(3) 0.3738(2) 0.0533(11) Uani 1 1 d . . . . .
H12 H 0.6087 0.4474 0.3625 0.064 Uiso 1 1 calc R U . . .
C13 C 0.6783(3) 0.5461(4) 0.3884(3) 0.0664(13) Uani 1 1 d . . . . .
H13 H 0.7343 0.5211 0.3862 0.080 Uiso 1 1 calc R U . . .
C14 C 0.6731(4) 0.6239(4) 0.4057(3) 0.0727(15) Uani 1 1 d . . . . .
H14 H 0.7250 0.6528 0.4163 0.087 Uiso 1 1 calc R U . . .
C15 C 0.5917(4) 0.6615(4) 0.4081(3) 0.0689(15) Uani 1 1 d . . . . .
H15 H 0.5877 0.7162 0.4203 0.083 Uiso 1 1 calc R U . . .
C16 C 0.5166(3) 0.6186(3) 0.3925(3) 0.0539(12) Uani 1 1 d . . . . .
H16 H 0.4611 0.6447 0.3936 0.065 Uiso 1 1 calc R U . . .
C17 C 0.4847(3) 0.4154(3) 0.2524(2) 0.0531(12) Uani 1 1 d . . . . .
C18 C 0.5460(3) 0.4657(5) 0.2238(2) 0.0681(15) Uani 1 1 d . . . . .
H18 H 0.5481 0.5205 0.2359 0.082 Uiso 1 1 calc R U . . .
C19 C 0.6070(4) 0.4336(5) 0.1748(3) 0.0779(19) Uani 1 1 d . . . . .
H19 H 0.6499 0.4673 0.1549 0.094 Uiso 1 1 calc R U . . .
C20 C 0.6031(5) 0.3567(6) 0.1577(3) 0.097(3) Uani 1 1 d . . . . .
H20 H 0.6448 0.3364 0.1266 0.116 Uiso 1 1 calc R U . . .
C21 C 0.5407(5) 0.3058(5) 0.1837(3) 0.087(2) Uani 1 1 d . . . . .
H21 H 0.5376 0.2518 0.1695 0.105 Uiso 1 1 calc R U . . .
C22 C 0.4822(4) 0.3358(4) 0.2314(2) 0.0664(15) Uani 1 1 d . . . . .
H22 H 0.4393 0.3011 0.2502 0.080 Uiso 1 1 calc R U . . .
C23 C 0.1664(2) 0.4463(2) 0.63637(18) 0.0365(8) Uani 1 1 d . . . . .
C24 C 0.0975(3) 0.3977(3) 0.6568(3) 0.0618(13) Uani 1 1 d . . . . .
H24 H 0.0460 0.3921 0.6302 0.074 Uiso 1 1 calc R U . . .
C25 C 0.1066(4) 0.3574(3) 0.7179(3) 0.0650(14) Uani 1 1 d . . . . .
H25 H 0.0605 0.3235 0.7329 0.078 Uiso 1 1 calc R U . . .
C26 C 0.1812(3) 0.3658(3) 0.7568(2) 0.0530(11) Uani 1 1 d . . . . .
H26 H 0.1876 0.3373 0.7978 0.064 Uiso 1 1 calc R U . . .
C27 C 0.2462(3) 0.4167(2) 0.73456(19) 0.0374(9) Uani 1 1 d . . . . .
C28 C 0.3297(2) 0.4373(2) 0.76717(18) 0.0353(8) Uani 1 1 d . . . . .
C29 C 0.4534(3) 0.4984(3) 0.7770(2) 0.0439(10) Uani 1 1 d D . . . .
C30 C 0.4422(2) 0.4455(3) 0.83026(19) 0.0408(9) Uani 1 1 d . . . . .
C31A C 0.5318(4) 0.5458(4) 0.7600(6) 0.0421(18) Uani 0.652(12) 1 d DG . P A 1
C32A C 0.5192(4) 0.6258(4) 0.7442(5) 0.047(2) Uani 0.652(12) 1 d G . P A 1
H32A H 0.4613 0.6471 0.7420 0.056 Uiso 0.652(12) 1 calc R U P A 1
C33A C 0.5911(5) 0.6747(4) 0.7315(4) 0.056(2) Uani 0.652(12) 1 d G . P A 1
H33A H 0.5825 0.7293 0.7207 0.067 Uiso 0.652(12) 1 calc R U P A 1
C34A C 0.6757(4) 0.6435(5) 0.7347(4) 0.069(3) Uani 0.652(12) 1 d G . P A 1
H34A H 0.7249 0.6769 0.7261 0.083 Uiso 0.652(12) 1 calc R U P A 1
C35A C 0.6884(4) 0.5636(5) 0.7506(5) 0.071(3) Uani 0.652(12) 1 d G . P A 1
H35A H 0.7462 0.5423 0.7528 0.085 Uiso 0.652(12) 1 calc R U P A 1
C36A C 0.6164(4) 0.5147(4) 0.7632(5) 0.053(2) Uani 0.652(12) 1 d G . P A 1
H36A H 0.6250 0.4601 0.7741 0.063 Uiso 0.652(12) 1 calc R U P A 1
C31B C 0.5188(8) 0.5679(8) 0.7643(12) 0.0421(18) Uani 0.348(12) 1 d DG . P A 2
C32B C 0.4960(7) 0.6465(8) 0.7502(11) 0.047(2) Uani 0.348(12) 1 d G . P A 2
H32B H 0.4358 0.6617 0.7490 0.056 Uiso 0.348(12) 1 calc R U P A 2
C33B C 0.5611(9) 0.7028(8) 0.7378(8) 0.056(2) Uani 0.348(12) 1 d G . P A 2
H33B H 0.5455 0.7565 0.7281 0.067 Uiso 0.348(12) 1 calc R U P A 2
C34B C 0.6491(8) 0.6805(9) 0.7395(9) 0.069(3) Uani 0.348(12) 1 d G . P A 2
H34B H 0.6936 0.7190 0.7310 0.083 Uiso 0.348(12) 1 calc R U P A 2
C35B C 0.6719(7) 0.6020(10) 0.7536(10) 0.071(3) Uani 0.348(12) 1 d G . P A 2
H35B H 0.7321 0.5867 0.7548 0.085 Uiso 0.348(12) 1 calc R U P A 2
C36B C 0.6068(9) 0.5457(8) 0.7660(11) 0.053(2) Uani 0.348(12) 1 d G . P A 2
H36B H 0.6224 0.4920 0.7757 0.063 Uiso 0.348(12) 1 calc R U P A 2
C37 C 0.5021(3) 0.4297(3) 0.88662(19) 0.0430(10) Uani 1 1 d . . . . .
C38 C 0.5522(3) 0.4901(3) 0.9153(2) 0.0503(11) Uani 1 1 d . . . . .
H38 H 0.5462 0.5431 0.8991 0.060 Uiso 1 1 calc R U . . .
C39 C 0.6105(3) 0.4747(4) 0.9667(2) 0.0594(13) Uani 1 1 d . . . . .
H39 H 0.6441 0.5168 0.9858 0.071 Uiso 1 1 calc R U . . .
C40 C 0.6197(3) 0.3982(4) 0.9901(2) 0.0622(14) Uani 1 1 d . . . . .
H40 H 0.6604 0.3874 1.0251 0.075 Uiso 1 1 calc R U . . .
C41 C 0.5721(3) 0.3385(3) 0.9640(2) 0.0596(13) Uani 1 1 d . . . . .
H41 H 0.5791 0.2859 0.9810 0.072 Uiso 1 1 calc R U . . .
C42 C 0.5116(3) 0.3531(3) 0.9117(2) 0.0533(12) Uani 1 1 d . . . . .
H42 H 0.4776 0.3105 0.8938 0.064 Uiso 1 1 calc R U . . .
C43 C 0.4428(3) 0.6205(3) 0.5648(2) 0.0473(10) Uani 1 1 d . . . . .
H43 H 0.4931 0.6542 0.5647 0.057 Uiso 1 1 calc R U . . .
C44 C 0.2201(3) 0.7147(3) 0.4553(3) 0.0567(12) Uani 1 1 d . . . . .
H44A H 0.1592 0.7131 0.4713 0.085 Uiso 1 1 calc R U . . .
H44B H 0.2258 0.7557 0.4204 0.085 Uiso 1 1 calc R U . . .
H44C H 0.2594 0.7274 0.4928 0.085 Uiso 1 1 calc R U . . .
C45 C 0.2545(4) 0.7130(3) 0.6790(3) 0.0685(15) Uani 1 1 d . . . . .
H45A H 0.2315 0.7504 0.7126 0.103 Uiso 1 1 calc R U . . .
H45B H 0.3092 0.7342 0.6601 0.103 Uiso 1 1 calc R U . . .
H45C H 0.2111 0.7061 0.6431 0.103 Uiso 1 1 calc R U . . .
H4 H 0.209(3) 0.628(3) 0.398(2) 0.062(16) Uiso 1 1 d D . . . .
H5 H 0.2200(18) 0.634(3) 0.720(3) 0.049(15) Uiso 1 1 d D . . . .

loop_
_atom_site_aniso_label
_atom_site_aniso_U_11
_atom_site_aniso_U_22
_atom_site_aniso_U_33
_atom_site_aniso_U_23
_atom_site_aniso_U_13
_atom_site_aniso_U_12
Cu1 0.0340(2) 0.0444(2) 0.0241(2) -0.00021(19) 0.00025(17) -0.0075(2)
Cu2 0.0325(2) 0.0528(3) 0.0243(2) 0.0078(2) -0.00114(17) -0.0035(2)
N1 0.0332(14) 0.0368(16) 0.0258(14) 0.0024(15) -0.0015(11) 0.0029(14)
N2 0.0329(16) 0.0487(19) 0.0273(16) 0.0019(14) 0.0021(13) 0.0013(13)
N3 0.0417(18) 0.0467(19) 0.0321(17) 0.0007(15) 0.0006(14) 0.0090(14)
N4 0.0336(15) 0.0415(17) 0.0273(15) 0.0063(15) -0.0025(12) 0.0050(14)
N5 0.0298(16) 0.065(2) 0.0277(17) 0.0090(15) -0.0009(13) -0.0009(14)
N6 0.0433(18) 0.0472(19) 0.0259(16) 0.0049(14) 0.0019(13) 0.0127(15)
O1 0.0333(11) 0.0382(12) 0.0263(11) 0.0028(14) -0.0007(10) -0.0023(10)
O2 0.069(2) 0.087(2) 0.0295(16) 0.0005(16) -0.0058(15) -0.0431(18)
O3 0.054(2) 0.138(4) 0.0378(18) 0.029(2) -0.0076(15) -0.042(2)
O4 0.0679(19) 0.0412(15) 0.0324(15) -0.0036(15) -0.0144(16) 0.0034(13)
O5 0.067(2) 0.0476(17) 0.0393(17) 0.0053(14) 0.0006(16) 0.0063(16)
C1 0.0270(17) 0.0439(17) 0.0273(16) 0.0018(16) -0.0034(16) -0.0002(14)
C2 0.041(2) 0.048(2) 0.038(2) -0.010(2) 0.0006(18) 0.0071(16)
C3 0.0338(17) 0.0368(18) 0.0298(18) 0.0042(15) -0.0009(15) 0.0058(14)
C4 0.041(2) 0.049(2) 0.039(2) -0.0036(19) 0.0055(18) -0.0129(17)
C5 0.050(2) 0.053(2) 0.045(2) 0.003(2) -0.006(2) -0.0192(18)
C6 0.050(2) 0.039(2) 0.035(2) -0.0055(17) -0.0045(18) -0.0030(18)
C7 0.0358(19) 0.036(2) 0.0286(18) -0.0023(16) -0.0045(15) 0.0073(16)
C8 0.042(2) 0.0382(19) 0.0279(17) -0.0007(15) -0.0016(16) 0.0047(16)
C9 0.0335(19) 0.056(2) 0.036(2) 0.0108(19) 0.0018(17) 0.0032(16)
C10 0.036(2) 0.063(3) 0.029(2) 0.0051(19) -0.0005(15) 0.0146(18)
C11 0.038(2) 0.065(3) 0.035(2) 0.009(2) 0.0020(16) -0.005(2)
C12 0.038(2) 0.076(3) 0.046(3) 0.007(2) -0.0042(19) 0.003(2)
C13 0.038(2) 0.100(4) 0.061(3) 0.015(3) -0.006(2) -0.005(3)
C14 0.045(3) 0.098(4) 0.075(3) 0.018(3) -0.008(3) -0.023(3)
C15 0.062(3) 0.073(3) 0.072(4) 0.011(3) 0.004(3) -0.027(3)
C16 0.042(2) 0.063(3) 0.056(3) 0.007(2) 0.009(2) -0.009(2)
C17 0.043(2) 0.086(3) 0.030(2) 0.006(2) -0.0046(18) 0.012(2)
C18 0.038(2) 0.136(5) 0.030(2) 0.008(3) 0.0007(17) 0.008(3)
C19 0.049(3) 0.136(6) 0.049(3) 0.020(3) -0.001(2) 0.022(3)
C20 0.089(5) 0.157(7) 0.044(3) 0.029(4) 0.001(3) 0.063(5)
C21 0.113(5) 0.113(5) 0.035(3) 0.003(3) -0.008(3) 0.066(4)
C22 0.074(3) 0.090(4) 0.035(2) 0.004(3) -0.002(2) 0.042(3)
C23 0.0395(19) 0.042(2) 0.0282(17) 0.0058(15) 0.0003(15) -0.0056(16)
C24 0.060(3) 0.079(3) 0.046(3) 0.017(3) -0.010(2) -0.026(2)
C25 0.065(3) 0.084(4) 0.046(3) 0.021(3) -0.009(2) -0.027(3)
C26 0.064(3) 0.061(3) 0.035(2) 0.013(2) -0.005(2) -0.016(2)
C27 0.043(2) 0.043(2) 0.0264(19) -0.0010(17) 0.0024(16) 0.0029(17)
C28 0.0346(18) 0.045(2) 0.0259(17) 0.0051(15) 0.0012(15) 0.0053(16)
C29 0.0304(19) 0.073(3) 0.028(2) 0.0116(19) -0.0012(16) 0.0062(17)
C30 0.0359(19) 0.058(3) 0.0288(19) 0.0012(18) 0.0018(15) 0.0105(18)
C31A 0.028(3) 0.071(5) 0.028(2) 0.006(4) 0.000(2) 0.008(3)
C32A 0.026(4) 0.072(5) 0.043(3) 0.017(4) -0.006(3) 0.002(3)
C33A 0.031(5) 0.091(7) 0.047(4) 0.025(4) -0.004(3) 0.000(4)
C34A 0.038(5) 0.115(9) 0.055(4) 0.018(6) 0.002(4) -0.017(5)
C35A 0.027(3) 0.122(10) 0.064(4) 0.031(6) 0.006(3) 0.008(4)
C36A 0.035(3) 0.080(6) 0.044(3) 0.016(5) 0.006(2) 0.019(4)
C31B 0.028(3) 0.071(5) 0.028(2) 0.006(4) 0.000(2) 0.008(3)
C32B 0.026(4) 0.072(5) 0.043(3) 0.017(4) -0.006(3) 0.002(3)
C33B 0.031(5) 0.091(7) 0.047(4) 0.025(4) -0.004(3) 0.000(4)
C34B 0.038(5) 0.115(9) 0.055(4) 0.018(6) 0.002(4) -0.017(5)
C35B 0.027(3) 0.122(10) 0.064(4) 0.031(6) 0.006(3) 0.008(4)
C36B 0.035(3) 0.080(6) 0.044(3) 0.016(5) 0.006(2) 0.019(4)
C37 0.0335(19) 0.073(3) 0.0229(18) 0.0025(19) 0.0019(15) 0.0150(19)
C38 0.039(2) 0.077(3) 0.035(2) 0.003(2) 0.0048(17) 0.008(2)
C39 0.042(2) 0.104(4) 0.032(2) -0.005(3) 0.0001(17) 0.005(3)
C40 0.049(3) 0.107(4) 0.031(2) 0.004(3) -0.005(2) 0.026(3)
C41 0.064(3) 0.077(3) 0.038(2) 0.008(2) -0.005(2) 0.030(3)
C42 0.058(3) 0.071(3) 0.031(2) 0.003(2) -0.0032(18) 0.026(2)
C43 0.043(2) 0.062(3) 0.036(2) 0.012(2) -0.005(2) -0.0144(19)
C44 0.069(3) 0.042(2) 0.059(3) -0.012(2) 0.000(2) -0.008(2)
C45 0.073(3) 0.057(3) 0.076(4) 0.020(3) -0.003(3) 0.006(3)

loop_
_atom_type_symbol
_atom_type_description
_atom_type_scat_dispersion_real
_atom_type_scat_dispersion_imag
_atom_type_scat_source
C C 0.0033 0.0016 'International Tables Vol C Tables 4.2.6.8 and 6.1.1.4'
H H 0.0000 0.0000 'International Tables Vol C Tables 4.2.6.8 and 6.1.1.4'
N N 0.0061 0.0033 'International Tables Vol C Tables 4.2.6.8 and 6.1.1.4'
O O 0.0106 0.0060 'International Tables Vol C Tables 4.2.6.8 and 6.1.1.4'
Cu Cu 0.3201 1.2651 'International Tables Vol C Tables 4.2.6.8 and 6.1.1.4'

loop_
_geom_angle_atom_site_label_1
_geom_angle_atom_site_label_2
_geom_angle_atom_site_label_3
_geom_angle
O2 Cu1 N1 175.11(13)
O2 Cu1 O1 95.76(12)
N1 Cu1 O1 80.82(11)
O2 Cu1 N2 101.15(14)
N1 Cu1 N2 81.36(13)
O1 Cu1 N2 157.98(12)
O2 Cu1 O4 89.23(14)
N1 Cu1 O4 94.86(12)
O1 Cu1 O4 101.45(11)
N2 Cu1 O4 92.83(12)
O3 Cu2 N4 166.80(18)
O3 Cu2 O1 97.83(12)
N4 Cu2 O1 81.31(11)
O3 Cu2 N5 97.53(14)
N4 Cu2 N5 81.44(13)
O1 Cu2 N5 161.64(13)
O3 Cu2 O5 95.09(17)
N4 Cu2 O5 98.04(13)
O1 Cu2 O5 99.73(11)
N5 Cu2 O5 88.86(13)
C3 N1 C7 123.8(3)
C3 N1 Cu1 118.9(3)
C7 N1 Cu1 117.2(3)
C8 N2 C9 103.7(3)
C8 N2 Cu1 111.2(2)
C9 N2 Cu1 145.1(3)
C8 N3 C10 103.8(3)
C23 N4 C27 123.3(3)
C23 N4 Cu2 118.9(2)
C27 N4 Cu2 117.6(3)
C28 N5 C29 103.9(3)
C28 N5 Cu2 112.6(2)
C29 N5 Cu2 143.4(3)
C28 N6 C30 103.6(3)
C1 O1 Cu1 116.5(2)
C1 O1 Cu2 116.5(2)
Cu1 O1 Cu2 116.26(11)
C43 O2 Cu1 129.1(3)
C43 O3 Cu2 133.6(3)
C44 O4 Cu1 125.8(3)
C45 O5 Cu2 122.0(3)
O1 C1 C3 108.7(3)
O1 C1 C2 109.3(3)
C3 C1 C2 108.5(3)
O1 C1 C23 109.0(3)
C3 C1 C23 111.5(3)
C2 C1 C23 109.9(3)
N1 C3 C4 118.2(3)
N1 C3 C1 113.6(3)
C4 C3 C1 128.1(3)
C5 C4 C3 119.2(4)
C6 C5 C4 121.2(4)
C5 C6 C7 118.1(4)
N1 C7 C6 119.4(4)
N1 C7 C8 112.0(3)
C6 C7 C8 128.6(4)
N3 C8 N2 114.9(4)
N3 C8 C7 127.4(4)
N2 C8 C7 117.4(3)
N2 C9 C10 108.1(4)
N2 C9 C11 122.2(4)
C10 C9 C11 129.7(4)
N3 C10 C9 109.5(3)
N3 C10 C17 121.0(4)
C9 C10 C17 129.4(4)
C16 C11 C12 118.5(4)
C16 C11 C9 121.3(4)
C12 C11 C9 120.2(4)
C13 C12 C11 119.4(5)
C14 C13 C12 121.3(5)
C13 C14 C15 119.9(5)
C16 C15 C14 119.5(6)
C11 C16 C15 121.4(5)
C18 C17 C22 118.5(5)
C18 C17 C10 122.4(5)
C22 C17 C10 119.0(5)
C17 C18 C19 118.9(7)
C20 C19 C18 120.2(7)
C19 C20 C21 122.2(6)
C20 C21 C22 118.2(7)
C21 C22 C17 122.0(6)
N4 C23 C24 119.6(4)
N4 C23 C1 113.6(3)
C24 C23 C1 126.7(4)
C23 C24 C25 117.6(4)
C26 C25 C24 121.3(4)
C27 C26 C25 118.2(4)
N4 C27 C26 119.9(4)
N4 C27 C28 111.5(3)
C26 C27 C28 128.6(4)
N6 C28 N5 115.6(3)
N6 C28 C27 127.8(4)
N5 C28 C27 116.6(3)
N5 C29 C30 107.3(4)
N5 C29 C31A 124.1(5)
C30 C29 C31A 128.1(5)
N5 C29 C31B 118.7(9)
C30 C29 C31B 132.8(9)
N6 C30 C29 109.5(3)
N6 C30 C37 122.2(4)
C29 C30 C37 128.3(4)
C32A C31A C36A 120.0
C32A C31A C29 117.5(4)
C36A C31A C29 122.4(4)
C31A C32A C33A 120.0
C34A C33A C32A 120.0
C35A C34A C33A 120.0
C34A C35A C36A 120.0
C35A C36A C31A 120.0
C32B C31B C36B 120.0
C32B C31B C29 125.7(8)
C36B C31B C29 114.3(8)
C33B C32B C31B 120.0
C34B C33B C32B 120.0
C33B C34B C35B 120.0
C34B C35B C36B 120.0
C35B C36B C31B 120.0
C42 C37 C38 118.0(4)
C42 C37 C30 120.4(4)
C38 C37 C30 121.6(4)
C39 C38 C37 121.5(5)
C40 C39 C38 119.5(5)
C41 C40 C39 120.8(4)
C40 C41 C42 120.6(5)
C37 C42 C41 119.6(5)
O3 C43 O2 128.5(4)

loop_
_geom_bond_atom_site_label_1
_geom_bond_atom_site_label_2
_geom_bond_distance
Cu1 O2 1.934(3)
Cu1 N1 1.940(3)
Cu1 O1 1.956(2)
Cu1 N2 2.016(3)
Cu1 O4 2.293(3)
Cu2 O3 1.920(3)
Cu2 N4 1.932(3)
Cu2 O1 1.968(2)
Cu2 N5 1.991(3)
Cu2 O5 2.270(3)
N1 C3 1.327(5)
N1 C7 1.348(5)
N2 C8 1.363(5)
N2 C9 1.374(5)
N3 C8 1.332(5)
N3 C10 1.370(5)
N4 C23 1.336(5)
N4 C27 1.338(5)
N5 C28 1.342(5)
N5 C29 1.389(5)
N6 C28 1.335(5)
N6 C30 1.373(5)
O1 C1 1.427(4)
O2 C43 1.219(5)
O3 C43 1.213(5)
O4 C44 1.404(5)
O5 C45 1.429(6)
C1 C3 1.528(5)
C1 C2 1.532(5)
C1 C23 1.539(5)
C3 C4 1.400(5)
C4 C5 1.377(6)
C5 C6 1.371(6)
C6 C7 1.391(6)
C7 C8 1.448(5)
C9 C10 1.388(6)
C9 C11 1.475(6)
C10 C17 1.478(6)
C11 C16 1.359(7)
C11 C12 1.420(6)
C12 C13 1.377(7)
C13 C14 1.350(9)
C14 C15 1.390(8)
C15 C16 1.385(7)
C17 C18 1.380(8)
C17 C22 1.399(8)
C18 C19 1.449(8)
C19 C20 1.333(10)
C20 C21 1.376(11)
C21 C22 1.396(8)
C23 C24 1.388(6)
C24 C25 1.398(7)
C25 C26 1.382(7)
C26 C27 1.378(6)
C27 C28 1.467(6)
C29 C30 1.393(6)
C29 C31A 1.472(6)
C29 C31B 1.553(11)
C30 C37 1.469(5)
C31A C32A 1.3900
C31A C36A 1.3900
C32A C33A 1.3900
C33A C34A 1.3900
C34A C35A 1.3900
C35A C36A 1.3900
C31B C32B 1.3900
C31B C36B 1.3900
C32B C33B 1.3900
C33B C34B 1.3900
C34B C35B 1.3900
C35B C36B 1.3900
C37 C42 1.386(7)
C37 C38 1.389(7)
C38 C39 1.379(6)
C39 C40 1.370(8)
C40 C41 1.340(8)
C41 C42 1.410(6)

loop_
_geom_hbond_atom_site_label_D
_geom_hbond_atom_site_label_H
_geom_hbond_atom_site_label_A
_geom_hbond_distance_DH
_geom_hbond_distance_HA
_geom_hbond_distance_DA
_geom_hbond_angle_DHA
_geom_hbond_site_symmetry_A
O4 H4 N6 0.81(3) 1.94(3) 2.750(5) 175(5) 2_564
O5 H5 N3 0.81(2) 2.22(4) 2.801(5) 130(5) 2_565
O5 H5 N3 0.81(2) 2.22(4) 2.801(5) 130(5) 2_565

loop_
_platon_squeeze_void_nr
_platon_squeeze_void_average_x
_platon_squeeze_void_average_y
_platon_squeeze_void_average_z
_platon_squeeze_void_volume
_platon_squeeze_void_count_electrons
_platon_squeeze_void_content
1 0.000 0.250 0.500 773 168 ' '
2 -0.021 0.750 0.000 773 168 ' '
